data_4103502
loop_
_publ_author_name
'Patrick J. Donoghue'
'Aalo K. Gupta'
'David W. Boyce'
'Christopher J. Cramer'
'William B. Tolman'

_publ_section_title
;
 An Anionic, tetragonal Copper(II) Superoxide Complex
;
_journal_name_full 'Journal of the American Chemical Society'
_journal_page_first 15869
_journal_page_last 15871
_journal_paper_doi 10.1021/ja106244k
_journal_volume 132
_journal_year 2010
_chemical_formula_moiety 'C40 H50 Cu N4 O2'
_chemical_formula_sum 'C40 H50 Cu N4 O2'
_chemical_formula_weight 682.38
_chemical_name_common 10075
_chemical_name_systematic
; 
 ? 
;
_space_group_IT_number 4
_symmetry_cell_setting monoclinic
_symmetry_space_group_name_Hall 'P 2yb'
_symmetry_space_group_name_H-M 'P 1 21 1'
_atom_sites_solution_hydrogens geom
_atom_sites_solution_primary direct
_atom_sites_solution_secondary difmap
_audit_creation_method SHELXL-97
_cell_angle_alpha 90.00
_cell_angle_beta 97.422(4)
_cell_angle_gamma 90.00
_cell_formula_units_Z 2
_cell_length_a 10.724(3)
_cell_length_b 15.122(5)
_cell_length_c 11.474(4)
_cell_measurement_reflns_used 6730
_cell_measurement_temperature 173(2)
_cell_measurement_theta_max 26.224
_cell_measurement_theta_min 2.24
_cell_volume 1845.1(10)
_computing_cell_refinement 'SAINT, Bruker'
_computing_data_collection 'SMART, Bruker'
_computing_data_reduction 'SAINT, Bruker'
_computing_molecular_graphics 'SHELXTL, Bruker'
_computing_structure_refinement 'SHELXL-97 (Sheldrick, 1997)'
_computing_structure_solution 'SHELXS-97 (Sheldrick, 1990)'
_diffrn_ambient_temperature 173(2)
_diffrn_measured_fraction_theta_full 0.997
_diffrn_measured_fraction_theta_max 0.997
_diffrn_measurement_device_type 'Siemens SMART Platform CCD'
_diffrn_measurement_method 'area detector, omega scans per phi'
_diffrn_radiation_monochromator graphite
_diffrn_radiation_source 'normal-focus sealed tube'
_diffrn_radiation_type MoK\a
_diffrn_radiation_wavelength 0.71073
_diffrn_reflns_av_R_equivalents 0.0418
_diffrn_reflns_av_sigmaI/netI 0.0670
_diffrn_reflns_limit_h_max 13
_diffrn_reflns_limit_h_min -13
_diffrn_reflns_limit_k_max 19
_diffrn_reflns_limit_k_min -19
_diffrn_reflns_limit_l_max 14
_diffrn_reflns_limit_l_min -14
_diffrn_reflns_number 21920
_diffrn_reflns_theta_full 27.54
_diffrn_reflns_theta_max 27.54
_diffrn_reflns_theta_min 1.79
_exptl_absorpt_coefficient_mu 0.630
_exptl_absorpt_correction_T_max 0.8843
_exptl_absorpt_correction_T_min 0.7866
_exptl_absorpt_correction_type multi-scan
_exptl_absorpt_process_details 'SADABS, R. Blessing, 1995'
_exptl_crystal_colour red
_exptl_crystal_density_diffrn 1.228
_exptl_crystal_density_method 'not measured'
_exptl_crystal_description block
_exptl_crystal_F_000 726
_exptl_crystal_size_max 0.40
_exptl_crystal_size_mid 0.30
_exptl_crystal_size_min 0.20
_refine_diff_density_max 0.313
_refine_diff_density_min -0.386
_refine_diff_density_rms 0.055
_refine_ls_abs_structure_details 'Flack H D (1983), Acta Cryst. A39, 876-881'
_refine_ls_abs_structure_Flack 0.015(10)
_refine_ls_extinction_method none
_refine_ls_goodness_of_fit_ref 1.000
_refine_ls_hydrogen_treatment constr
_refine_ls_matrix_type full
_refine_ls_number_parameters 434
_refine_ls_number_reflns 8388
_refine_ls_number_restraints 4
_refine_ls_restrained_S_all 0.999
_refine_ls_R_factor_all 0.0618
_refine_ls_R_factor_gt 0.0435
_refine_ls_shift/su_max 0.000
_refine_ls_shift/su_mean 0.000
_refine_ls_structure_factor_coef Fsqd
_refine_ls_weighting_details 'calc w=1/[\s^2^(Fo^2^)+(0.0510P)^2^+0.0000P] where P=(Fo^2^+2Fc^2^)/3'
_refine_ls_weighting_scheme calc
_refine_ls_wR_factor_gt 0.0938
_refine_ls_wR_factor_ref 0.1002
_reflns_number_gt 6730
_reflns_number_total 8388
_reflns_threshold_expression >2sigma(I)
_cod_data_source_file ja106244k_si_001.cif
_cod_data_source_block 10075
_cod_original_cell_volume 1845.0(10)
_cod_database_code 4103502

loop_
_symmetry_equiv_pos_as_xyz
'x, y, z'
'-x, y+1/2, -z'

loop_
_atom_site_label
_atom_site_type_symbol
_atom_site_fract_x
_atom_site_fract_y
_atom_site_fract_z
_atom_site_U_iso_or_equiv
_atom_site_adp_type
_atom_site_occupancy
_atom_site_symmetry_multiplicity
_atom_site_calc_flag
_atom_site_refinement_flags
_atom_site_disorder_assembly
_atom_site_disorder_group
Cu1 Cu 0.22573(3) 0.25026(2) 0.66760(3) 0.02356(9) Uani 1 1 d . . .
O1 O 0.33975(17) 0.25715(19) 1.01866(15) 0.0336(5) Uani 1 1 d . . .
N1 N 0.1181(2) 0.31902(15) 0.5435(2) 0.0231(5) Uani 1 1 d . . .
C1 C 0.0721(3) 0.39581(19) 0.5797(2) 0.0255(6) Uani 1 1 d . . .
N2 N 0.1837(2) 0.34890(15) 0.7605(2) 0.0230(5) Uani 1 1 d . . .
C2 C 0.1137(3) 0.41299(18) 0.7075(2) 0.0242(6) Uani 1 1 d . . .
O2 O 0.0016(2) 0.44916(14) 0.52182(19) 0.0378(5) Uani 1 1 d . . .
N3 N 0.3113(2) 0.21181(16) 0.82406(19) 0.0243(5) Uani 1 1 d . . .
C3 C 0.0826(3) 0.4853(2) 0.7721(3) 0.0338(8) Uani 1 1 d . . .
H3A H 0.0346 0.5328 0.7354 0.041 Uiso 1 1 calc R . .
N4 N 0.2866(2) 0.15690(16) 0.56886(19) 0.0235(5) Uani 1 1 d . . .
C4 C 0.1230(3) 0.4864(2) 0.8909(3) 0.0354(8) Uani 1 1 d . . .
H4A H 0.1026 0.5353 0.9368 0.043 Uiso 1 1 calc R . .
C5 C 0.1935(3) 0.4167(2) 0.9448(3) 0.0332(7) Uani 1 1 d . . .
H5A H 0.2189 0.4165 1.0272 0.040 Uiso 1 1 calc R . .
C6 C 0.2254(3) 0.34811(19) 0.8750(2) 0.0250(6) Uani 1 1 d . . .
C7 C 0.3003(2) 0.26675(19) 0.9133(2) 0.0257(7) Uani 1 1 d . . .
C8 C 0.3679(3) 0.12778(19) 0.8513(2) 0.0254(6) Uani 1 1 d . . .
C9 C 0.4986(3) 0.1195(2) 0.8816(3) 0.0314(7) Uani 1 1 d . . .
C10 C 0.5474(3) 0.0345(2) 0.9039(3) 0.0399(8) Uani 1 1 d . . .
H10A H 0.6355 0.0274 0.9246 0.048 Uiso 1 1 calc R . .
C11 C 0.4721(4) -0.0384(2) 0.8968(3) 0.0451(9) Uani 1 1 d . . .
H11A H 0.5083 -0.0952 0.9127 0.054 Uiso 1 1 calc R . .
C12 C 0.3432(4) -0.0303(2) 0.8667(3) 0.0398(8) Uani 1 1 d . . .
H12A H 0.2914 -0.0815 0.8620 0.048 Uiso 1 1 calc R . .
C13 C 0.2890(3) 0.0533(2) 0.8431(2) 0.0315(7) Uani 1 1 d . . .
C14 C 0.5866(3) 0.1973(2) 0.8929(3) 0.0405(8) Uani 1 1 d . . .
H14A H 0.5364 0.2509 0.8658 0.049 Uiso 1 1 calc R . .
C15 C 0.6435(4) 0.2134(3) 1.0211(3) 0.0550(10) Uani 1 1 d . . .
H15A H 0.5757 0.2197 1.0702 0.083 Uiso 1 1 calc R . .
H15B H 0.6941 0.2676 1.0259 0.083 Uiso 1 1 calc R . .
H15C H 0.6969 0.1632 1.0491 0.083 Uiso 1 1 calc R . .
C16 C 0.6921(3) 0.1875(3) 0.8138(4) 0.0562(11) Uani 1 1 d . . .
H16A H 0.6546 0.1778 0.7323 0.084 Uiso 1 1 calc R . .
H16B H 0.7456 0.1371 0.8406 0.084 Uiso 1 1 calc R . .
H16C H 0.7430 0.2416 0.8184 0.084 Uiso 1 1 calc R . .
C17 C 0.1470(3) 0.0630(2) 0.8178(3) 0.0378(8) Uani 1 1 d . . .
H17A H 0.1296 0.1104 0.7571 0.045 Uiso 1 1 calc R . .
C18 C 0.0943(4) 0.0953(3) 0.9289(3) 0.0515(10) Uani 1 1 d . . .
H18A H 0.1409 0.1479 0.9599 0.077 Uiso 1 1 calc R . .
H18B H 0.1035 0.0485 0.9884 0.077 Uiso 1 1 calc R . .
H18C H 0.0052 0.1102 0.9092 0.077 Uiso 1 1 calc R . .
C19 C 0.0777(5) -0.0189(3) 0.7696(5) 0.0692(14) Uani 1 1 d . . .
H19A H 0.1122 -0.0387 0.6990 0.104 Uiso 1 1 calc R . .
H19B H -0.0118 -0.0052 0.7494 0.104 Uiso 1 1 calc R . .
H19C H 0.0878 -0.0658 0.8290 0.104 Uiso 1 1 calc R . .
C20 C 0.0802(3) 0.29166(18) 0.4252(2) 0.0229(6) Uani 1 1 d . . .
C21 C 0.1670(3) 0.29842(19) 0.3431(2) 0.0257(6) Uani 1 1 d . . .
C22 C 0.1323(3) 0.2657(2) 0.2297(2) 0.0302(7) Uani 1 1 d . . .
H22A H 0.1902 0.2681 0.1737 0.036 Uiso 1 1 calc R . .
C23 C 0.0150(3) 0.2302(2) 0.1988(3) 0.0388(9) Uani 1 1 d . . .
H23A H -0.0078 0.2087 0.1212 0.047 Uiso 1 1 calc R . .
C24 C -0.0700(3) 0.22522(19) 0.2783(3) 0.0334(7) Uani 1 1 d . . .
H24A H -0.1511 0.2011 0.2546 0.040 Uiso 1 1 calc R . .
C25 C -0.0393(2) 0.2549(2) 0.3931(2) 0.0278(6) Uani 1 1 d . . .
C26 C -0.1344(2) 0.2471(3) 0.4799(2) 0.0360(6) Uani 1 1 d . . .
H26A H -0.0966 0.2748 0.5555 0.043 Uiso 1 1 calc R . .
C27 C -0.1626(4) 0.1504(3) 0.5052(5) 0.0803(15) Uani 1 1 d . . .
H27A H -0.0839 0.1195 0.5327 0.120 Uiso 1 1 calc R . .
H27B H -0.2031 0.1221 0.4332 0.120 Uiso 1 1 calc R . .
H27C H -0.2189 0.1474 0.5659 0.120 Uiso 1 1 calc R . .
C28 C -0.2556(4) 0.2946(3) 0.4394(4) 0.0742(14) Uani 1 1 d . . .
H28A H -0.2379 0.3569 0.4244 0.111 Uiso 1 1 calc R . .
H28B H -0.3115 0.2907 0.5004 0.111 Uiso 1 1 calc R . .
H28C H -0.2965 0.2672 0.3670 0.111 Uiso 1 1 calc R . .
C29 C 0.2927(3) 0.3439(2) 0.3755(3) 0.0290(7) Uani 1 1 d . . .
H29A H 0.3194 0.3331 0.4611 0.035 Uiso 1 1 calc R . .
C30 C 0.3962(3) 0.3102(2) 0.3098(3) 0.0394(8) Uani 1 1 d . . .
H30A H 0.4741 0.3425 0.3357 0.059 Uiso 1 1 calc R . .
H30B H 0.3725 0.3192 0.2253 0.059 Uiso 1 1 calc R . .
H30C H 0.4093 0.2470 0.3257 0.059 Uiso 1 1 calc R . .
C31 C 0.2762(3) 0.4442(2) 0.3583(3) 0.0435(9) Uani 1 1 d . . .
H31A H 0.3573 0.4737 0.3801 0.065 Uiso 1 1 calc R . .
H31B H 0.2153 0.4661 0.4081 0.065 Uiso 1 1 calc R . .
H31C H 0.2457 0.4567 0.2758 0.065 Uiso 1 1 calc R . .
C32 C 0.2121(3) 0.0999(2) 0.5043(3) 0.0304(7) Uani 1 1 d . . .
H32A H 0.1265 0.0960 0.5172 0.036 Uiso 1 1 calc R . .
C33 C 0.2531(3) 0.0460(2) 0.4192(3) 0.0345(8) Uani 1 1 d . . .
H33A H 0.1959 0.0068 0.3750 0.041 Uiso 1 1 calc R . .
C34 C 0.3765(3) 0.0492(2) 0.3989(3) 0.0324(7) Uani 1 1 d . A .
C35 C 0.4562(3) 0.1041(2) 0.4719(3) 0.0350(7) Uani 1 1 d . . .
H35A H 0.5434 0.1061 0.4646 0.042 Uiso 1 1 calc R . .
C36 C 0.4082(3) 0.1557(2) 0.5552(3) 0.0291(7) Uani 1 1 d . . .
H36A H 0.4645 0.1920 0.6050 0.035 Uiso 1 1 calc R . .
C37 C 0.4236(4) -0.0022(2) 0.2975(3) 0.0431(9) Uani 1 1 d . . .
C38 C 0.3502(10) 0.0216(8) 0.1884(9) 0.0662(18) Uani 0.411(4) 1 d PD A 1
H38A H 0.2622 0.0051 0.1909 0.099 Uiso 0.411(4) 1 calc PR A 1
H38B H 0.3824 -0.0097 0.1237 0.099 Uiso 0.411(4) 1 calc PR A 1
H38C H 0.3560 0.0855 0.1763 0.099 Uiso 0.411(4) 1 calc PR A 1
C39 C 0.5714(12) 0.0231(8) 0.2874(10) 0.075(2) Uani 0.411(4) 1 d PD A 1
H39A H 0.6061 0.0574 0.3566 0.113 Uiso 0.411(4) 1 calc PR A 1
H39B H 0.5757 0.0583 0.2163 0.113 Uiso 0.411(4) 1 calc PR A 1
H39C H 0.6203 -0.0314 0.2833 0.113 Uiso 0.411(4) 1 calc PR A 1
C40 C 0.4255(12) -0.0990(7) 0.3290(10) 0.069(2) Uani 0.411(4) 1 d PD A 1
H40A H 0.3400 -0.1185 0.3375 0.103 Uiso 0.411(4) 1 calc PR A 1
H40B H 0.4802 -0.1081 0.4032 0.103 Uiso 0.411(4) 1 calc PR A 1
H40C H 0.4574 -0.1332 0.2666 0.103 Uiso 0.411(4) 1 calc PR A 1
C38' C 0.3101(7) -0.0570(6) 0.2245(6) 0.0662(18) Uani 0.589(4) 1 d PD A 2
H38D H 0.2379 -0.0583 0.2689 0.099 Uiso 0.589(4) 1 calc PR A 2
H38E H 0.3378 -0.1176 0.2119 0.099 Uiso 0.589(4) 1 calc PR A 2
H38F H 0.2856 -0.0284 0.1483 0.099 Uiso 0.589(4) 1 calc PR A 2
C39' C 0.4766(9) 0.0593(5) 0.2167(7) 0.075(2) Uani 0.589(4) 1 d PD A 2
H39D H 0.4082 0.0854 0.1627 0.113 Uiso 0.589(4) 1 calc PR A 2
H39E H 0.5334 0.0269 0.1716 0.113 Uiso 0.589(4) 1 calc PR A 2
H39F H 0.5233 0.1062 0.2622 0.113 Uiso 0.589(4) 1 calc PR A 2
C40' C 0.5186(8) -0.0717(5) 0.3468(7) 0.069(2) Uani 0.589(4) 1 d PD A 2
H40D H 0.4744 -0.1219 0.3767 0.103 Uiso 0.589(4) 1 calc PR A 2
H40E H 0.5765 -0.0459 0.4110 0.103 Uiso 0.589(4) 1 calc PR A 2
H40F H 0.5663 -0.0921 0.2846 0.103 Uiso 0.589(4) 1 calc PR A 2

loop_
_atom_site_aniso_label
_atom_site_aniso_U_11
_atom_site_aniso_U_22
_atom_site_aniso_U_33
_atom_site_aniso_U_23
_atom_site_aniso_U_13
_atom_site_aniso_U_12
Cu1 0.02796(17) 0.02265(15) 0.02009(15) -0.00151(18) 0.00317(11) 0.00348(18)
O1 0.0413(11) 0.0393(13) 0.0192(9) -0.0023(12) -0.0005(8) 0.0059(13)
N1 0.0230(12) 0.0238(13) 0.0229(12) 0.0005(10) 0.0044(10) 0.0026(10)
C1 0.0242(15) 0.0266(16) 0.0260(15) 0.0016(12) 0.0049(12) 0.0027(12)
N2 0.0220(13) 0.0245(13) 0.0229(12) -0.0035(10) 0.0036(10) 0.0015(10)
C2 0.0221(15) 0.0229(14) 0.0282(15) -0.0020(12) 0.0057(12) 0.0019(12)
O2 0.0449(14) 0.0318(12) 0.0346(13) 0.0009(10) -0.0025(10) 0.0171(11)
N3 0.0282(13) 0.0247(12) 0.0194(12) -0.0028(10) 0.0012(10) 0.0037(10)
C3 0.0348(19) 0.0291(18) 0.0367(19) -0.0042(15) 0.0012(15) 0.0088(15)
N4 0.0268(13) 0.0226(12) 0.0210(12) 0.0023(10) 0.0027(10) 0.0048(10)
C4 0.0349(19) 0.0362(19) 0.0359(18) -0.0150(15) 0.0070(15) 0.0042(15)
C5 0.0369(19) 0.0323(17) 0.0308(17) -0.0110(14) 0.0053(14) -0.0020(14)
C6 0.0276(16) 0.0250(15) 0.0229(15) -0.0064(12) 0.0047(12) -0.0046(12)
C7 0.0232(13) 0.031(2) 0.0225(14) -0.0048(12) 0.0010(10) -0.0030(12)
C8 0.0354(17) 0.0258(15) 0.0150(13) -0.0003(11) 0.0035(12) 0.0057(13)
C9 0.0355(18) 0.0330(17) 0.0258(16) 0.0024(13) 0.0045(13) 0.0069(14)
C10 0.044(2) 0.0363(19) 0.0392(19) 0.0012(15) 0.0062(16) 0.0174(16)
C11 0.071(3) 0.0302(19) 0.0351(19) 0.0026(15) 0.0104(18) 0.0235(18)
C12 0.064(3) 0.0242(17) 0.0310(18) -0.0051(13) 0.0064(17) -0.0011(16)
C13 0.0442(19) 0.0295(16) 0.0214(15) -0.0019(13) 0.0072(13) 0.0002(14)
C14 0.0313(18) 0.040(2) 0.050(2) 0.0033(16) 0.0028(16) 0.0047(15)
C15 0.047(2) 0.053(2) 0.062(2) -0.0038(19) -0.0062(19) 0.0012(18)
C16 0.030(2) 0.071(3) 0.068(3) 0.006(2) 0.0090(19) -0.0024(18)
C17 0.040(2) 0.0370(19) 0.0355(18) 0.0026(15) 0.0008(15) -0.0114(15)
C18 0.043(2) 0.067(3) 0.047(2) -0.0018(19) 0.0139(18) -0.0103(19)
C19 0.068(3) 0.057(3) 0.076(3) -0.008(2) -0.018(2) -0.022(2)
C20 0.0292(15) 0.0170(13) 0.0222(14) 0.0015(11) 0.0023(12) 0.0069(12)
C21 0.0292(16) 0.0232(15) 0.0238(15) 0.0027(12) 0.0005(12) 0.0036(12)
C22 0.0388(16) 0.030(2) 0.0226(13) -0.0017(12) 0.0069(12) -0.0018(14)
C23 0.051(2) 0.040(2) 0.0239(14) -0.0090(13) 0.0016(14) -0.0025(15)
C24 0.0296(16) 0.0315(19) 0.0367(17) -0.0033(12) -0.0048(13) -0.0051(12)
C25 0.0288(14) 0.0231(13) 0.0316(13) -0.0007(16) 0.0043(11) 0.0037(16)
C26 0.0274(14) 0.0425(16) 0.0398(15) -0.012(2) 0.0100(12) -0.0092(19)
C27 0.077(3) 0.060(3) 0.116(4) 0.031(3) 0.060(3) 0.016(3)
C28 0.052(2) 0.083(3) 0.093(4) 0.020(3) 0.033(2) 0.027(2)
C29 0.0292(17) 0.0360(17) 0.0225(14) 0.0042(13) 0.0061(12) 0.0041(13)
C30 0.0321(18) 0.056(2) 0.0308(17) 0.0062(16) 0.0081(14) 0.0045(16)
C31 0.040(2) 0.0316(19) 0.059(3) 0.0008(16) 0.0060(19) -0.0062(15)
C32 0.0270(16) 0.0310(17) 0.0340(17) -0.0052(14) 0.0070(13) -0.0023(13)
C33 0.0366(19) 0.0287(17) 0.0382(19) -0.0099(15) 0.0047(15) -0.0025(14)
C34 0.047(2) 0.0261(16) 0.0255(16) 0.0001(13) 0.0103(14) 0.0104(14)
C35 0.0297(17) 0.0428(19) 0.0333(17) -0.0014(15) 0.0066(14) 0.0067(14)
C36 0.0278(16) 0.0324(16) 0.0261(15) -0.0041(13) -0.0009(12) -0.0009(13)
C37 0.057(2) 0.045(2) 0.0288(18) -0.0083(15) 0.0132(16) 0.0111(17)
C38 0.069(4) 0.083(5) 0.049(3) -0.032(3) 0.016(3) 0.010(4)
C39 0.117(7) 0.064(4) 0.055(4) -0.015(3) 0.049(4) 0.009(4)
C40 0.081(5) 0.057(4) 0.069(4) -0.016(3) 0.014(5) 0.038(4)
C38' 0.069(4) 0.083(5) 0.049(3) -0.032(3) 0.016(3) 0.010(4)
C39' 0.117(7) 0.064(4) 0.055(4) -0.015(3) 0.049(4) 0.009(4)
C40' 0.081(5) 0.057(4) 0.069(4) -0.016(3) 0.014(5) 0.038(4)

loop_
_atom_type_symbol
_atom_type_description
_atom_type_scat_dispersion_real
_atom_type_scat_dispersion_imag
_atom_type_scat_source
C C 0.0033 0.0016 'International Tables Vol C Tables 4.2.6.8 and 6.1.1.4'
H H 0.0000 0.0000 'International Tables Vol C Tables 4.2.6.8 and 6.1.1.4'
N N 0.0061 0.0033 'International Tables Vol C Tables 4.2.6.8 and 6.1.1.4'
O O 0.0106 0.0060 'International Tables Vol C Tables 4.2.6.8 and 6.1.1.4'
Cu Cu 0.3201 1.2651 'International Tables Vol C Tables 4.2.6.8 and 6.1.1.4'

loop_
_geom_angle_atom_site_label_1
_geom_angle_atom_site_label_2
_geom_angle_atom_site_label_3
_geom_angle
N2 Cu1 N4 173.28(10)
N2 Cu1 N3 80.84(10)
N4 Cu1 N3 99.23(10)
N2 Cu1 N1 80.56(10)
N4 Cu1 N1 99.57(9)
N3 Cu1 N1 161.19(9)
C1 N1 C20 118.2(2)
C1 N1 Cu1 115.36(18)
C20 N1 Cu1 126.32(18)
O2 C1 N1 128.2(3)
O2 C1 C2 119.7(3)
N1 C1 C2 112.1(2)
C2 N2 C6 123.9(2)
C2 N2 Cu1 118.26(19)
C6 N2 Cu1 117.83(19)
N2 C2 C3 119.5(3)
N2 C2 C1 113.7(2)
C3 C2 C1 126.7(3)
C7 N3 C8 117.6(2)
C7 N3 Cu1 115.65(19)
C8 N3 Cu1 126.18(18)
C4 C3 C2 118.2(3)
C4 C3 H3A 120.9
C2 C3 H3A 120.9
C32 N4 C36 116.8(2)
C32 N4 Cu1 124.3(2)
C36 N4 Cu1 118.56(19)
C3 C4 C5 120.9(3)
C3 C4 H4A 119.5
C5 C4 H4A 119.5
C6 C5 C4 118.1(3)
C6 C5 H5A 120.9
C4 C5 H5A 120.9
N2 C6 C5 119.2(3)
N2 C6 C7 113.3(2)
C5 C6 C7 127.5(3)
O1 C7 N3 128.6(3)
O1 C7 C6 119.0(3)
N3 C7 C6 112.4(2)
C13 C8 C9 121.2(3)
C13 C8 N3 117.7(3)
C9 C8 N3 121.1(3)
C10 C9 C8 117.7(3)
C10 C9 C14 119.2(3)
C8 C9 C14 123.2(3)
C11 C10 C9 121.9(3)
C11 C10 H10A 119.1
C9 C10 H10A 119.1
C10 C11 C12 120.4(3)
C10 C11 H11A 119.8
C12 C11 H11A 119.8
C11 C12 C13 120.2(3)
C11 C12 H12A 119.9
C13 C12 H12A 119.9
C12 C13 C8 118.6(3)
C12 C13 C17 120.2(3)
C8 C13 C17 121.0(3)
C9 C14 C15 111.9(3)
C9 C14 C16 111.9(3)
C15 C14 C16 110.3(3)
C9 C14 H14A 107.5
C15 C14 H14A 107.5
C16 C14 H14A 107.5
C14 C15 H15A 109.5
C14 C15 H15B 109.5
H15A C15 H15B 109.5
C14 C15 H15C 109.5
H15A C15 H15C 109.5
H15B C15 H15C 109.5
C14 C16 H16A 109.5
C14 C16 H16B 109.5
H16A C16 H16B 109.5
C14 C16 H16C 109.5
H16A C16 H16C 109.5
H16B C16 H16C 109.5
C19 C17 C13 115.1(3)
C19 C17 C18 110.4(3)
C13 C17 C18 109.8(3)
C19 C17 H17A 107.1
C13 C17 H17A 107.1
C18 C17 H17A 107.1
C17 C18 H18A 109.5
C17 C18 H18B 109.5
H18A C18 H18B 109.5
C17 C18 H18C 109.5
H18A C18 H18C 109.5
H18B C18 H18C 109.5
C17 C19 H19A 109.5
C17 C19 H19B 109.5
H19A C19 H19B 109.5
C17 C19 H19C 109.5
H19A C19 H19C 109.5
H19B C19 H19C 109.5
C25 C20 C21 120.8(2)
C25 C20 N1 120.2(2)
C21 C20 N1 118.9(2)
C22 C21 C20 118.5(3)
C22 C21 C29 120.7(3)
C20 C21 C29 120.7(3)
C23 C22 C21 120.3(3)
C23 C22 H22A 119.9
C21 C22 H22A 119.9
C22 C23 C24 121.0(3)
C22 C23 H23A 119.5
C24 C23 H23A 119.5
C23 C24 C25 121.1(3)
C23 C24 H24A 119.5
C25 C24 H24A 119.5
C24 C25 C20 118.3(2)
C24 C25 C26 119.9(3)
C20 C25 C26 121.8(2)
C28 C26 C25 112.7(3)
C28 C26 C27 109.3(3)
C25 C26 C27 111.4(3)
C28 C26 H26A 107.7
C25 C26 H26A 107.7
C27 C26 H26A 107.7
C26 C27 H27A 109.5
C26 C27 H27B 109.5
H27A C27 H27B 109.5
C26 C27 H27C 109.5
H27A C27 H27C 109.5
H27B C27 H27C 109.5
C26 C28 H28A 109.5
C26 C28 H28B 109.5
H28A C28 H28B 109.5
C26 C28 H28C 109.5
H28A C28 H28C 109.5
H28B C28 H28C 109.5
C30 C29 C21 114.4(3)
C30 C29 C31 110.4(3)
C21 C29 C31 109.4(2)
C30 C29 H29A 107.5
C21 C29 H29A 107.5
C31 C29 H29A 107.5
C29 C30 H30A 109.5
C29 C30 H30B 109.5
H30A C30 H30B 109.5
C29 C30 H30C 109.5
H30A C30 H30C 109.5
H30B C30 H30C 109.5
C29 C31 H31A 109.5
C29 C31 H31B 109.5
H31A C31 H31B 109.5
C29 C31 H31C 109.5
H31A C31 H31C 109.5
H31B C31 H31C 109.5
N4 C32 C33 123.4(3)
N4 C32 H32A 118.3
C33 C32 H32A 118.3
C34 C33 C32 119.9(3)
C34 C33 H33A 120.1
C32 C33 H33A 120.1
C33 C34 C35 116.7(3)
C33 C34 C37 121.8(3)
C35 C34 C37 121.4(3)
C36 C35 C34 119.9(3)
C36 C35 H35A 120.1
C34 C35 H35A 120.1
N4 C36 C35 123.0(3)
N4 C36 H36A 118.5
C35 C36 H36A 118.5
C38 C37 C39' 60.5(6)
C38 C37 C40 116.2(7)
C39' C37 C40 140.1(6)
C38 C37 C40' 139.7(5)
C39' C37 C40' 112.0(5)
C38 C37 C34 109.7(5)
C39' C37 C34 110.3(4)
C40 C37 C34 107.8(5)
C40' C37 C34 109.7(4)
C38 C37 C38' 52.0(5)
C39' C37 C38' 108.8(5)
C40 C37 C38' 67.1(6)
C40' C37 C38' 105.2(5)
C34 C37 C38' 110.7(3)
C38 C37 C39 107.7(7)
C39' C37 C39 50.1(5)
C40 C37 C39 105.0(7)
C40' C37 C39 65.3(6)
C34 C37 C39 110.4(4)
C38' C37 C39 138.6(5)
C37 C38 H38A 109.5
C37 C38 H38B 109.5
H38A C38 H38B 109.5
C37 C38 H38C 109.5
H38A C38 H38C 109.5
H38B C38 H38C 109.5
C37 C39 H39A 109.5
C37 C39 H39B 109.5
H39A C39 H39B 109.5
C37 C39 H39C 109.5
H39A C39 H39C 109.5
H39B C39 H39C 109.5
C37 C40 H40A 109.5
C37 C40 H40B 109.5
H40A C40 H40B 109.5
C37 C40 H40C 109.5
H40A C40 H40C 109.5
H40B C40 H40C 109.5
C37 C38' H38D 109.5
C37 C38' H38E 109.5
H38D C38' H38E 109.5
C37 C38' H38F 109.5
H38D C38' H38F 109.5
H38E C38' H38F 109.5
C37 C39' H39D 109.5
C37 C39' H39E 109.5
H39D C39' H39E 109.5
C37 C39' H39F 109.5
H39D C39' H39F 109.5
H39E C39' H39F 109.5
C37 C40' H40D 109.5
C37 C40' H40E 109.5
H40D C40' H40E 109.5
C37 C40' H40F 109.5
H40D C40' H40F 109.5
H40E C40' H40F 109.5

loop_
_geom_bond_atom_site_label_1
_geom_bond_atom_site_label_2
_geom_bond_distance
Cu1 N2 1.920(2)
Cu1 N4 1.973(2)
Cu1 N3 1.994(2)
Cu1 N1 2.004(2)
O1 C7 1.236(3)
N1 C1 1.348(3)
N1 C20 1.427(4)
C1 O2 1.238(3)
C1 C2 1.499(4)
N2 C2 1.324(4)
N2 C6 1.332(4)
C2 C3 1.386(4)
N3 C7 1.336(4)
N3 C8 1.425(4)
C3 C4 1.376(5)
C3 H3A 0.9500
N4 C32 1.333(4)
N4 C36 1.334(4)
C4 C5 1.394(5)
C4 H4A 0.9500
C5 C6 1.381(4)
C5 H5A 0.9500
C6 C7 1.504(4)
C8 C13 1.404(4)
C8 C9 1.405(4)
C9 C10 1.400(4)
C9 C14 1.504(5)
C10 C11 1.362(5)
C10 H10A 0.9500
C11 C12 1.387(5)
C11 H11A 0.9500
C12 C13 1.403(5)
C12 H12A 0.9500
C13 C17 1.520(4)
C14 C15 1.537(5)
C14 C16 1.546(5)
C14 H14A 1.0000
C15 H15A 0.9800
C15 H15B 0.9800
C15 H15C 0.9800
C16 H16A 0.9800
C16 H16B 0.9800
C16 H16C 0.9800
C17 C19 1.512(5)
C17 C18 1.539(5)
C17 H17A 1.0000
C18 H18A 0.9800
C18 H18B 0.9800
C18 H18C 0.9800
C19 H19A 0.9800
C19 H19B 0.9800
C19 H19C 0.9800
C20 C25 1.402(4)
C20 C21 1.411(4)
C21 C22 1.397(4)
C21 C29 1.516(4)
C22 C23 1.372(4)
C22 H22A 0.9500
C23 C24 1.373(4)
C23 H23A 0.9500
C24 C25 1.390(4)
C24 H24A 0.9500
C25 C26 1.519(4)
C26 C28 1.506(5)
C26 C27 1.529(6)
C26 H26A 1.0000
C27 H27A 0.9800
C27 H27B 0.9800
C27 H27C 0.9800
C28 H28A 0.9800
C28 H28B 0.9800
C28 H28C 0.9800
C29 C30 1.509(4)
C29 C31 1.537(5)
C29 H29A 1.0000
C30 H30A 0.9800
C30 H30B 0.9800
C30 H30C 0.9800
C31 H31A 0.9800
C31 H31B 0.9800
C31 H31C 0.9800
C32 C33 1.386(4)
C32 H32A 0.9500
C33 C34 1.375(4)
C33 H33A 0.9500
C34 C35 1.390(4)
C34 C37 1.538(4)
C35 C36 1.384(4)
C35 H35A 0.9500
C36 H36A 0.9500
C37 C38 1.435(10)
C37 C39' 1.477(8)
C37 C40 1.507(12)
C37 C40' 1.522(8)
C37 C38' 1.615(8)
C37 C39 1.649(12)
C38 H38A 0.9800
C38 H38B 0.9800
C38 H38C 0.9800
C39 H39A 0.9800
C39 H39B 0.9800
C39 H39C 0.9800
C40 H40A 0.9800
C40 H40B 0.9800
C40 H40C 0.9800
C38' H38D 0.9800
C38' H38E 0.9800
C38' H38F 0.9800
C39' H39D 0.9800
C39' H39E 0.9800
C39' H39F 0.9800
C40' H40D 0.9800
C40' H40E 0.9800
C40' H40F 0.9800

loop_
_geom_torsion_atom_site_label_1
_geom_torsion_atom_site_label_2
_geom_torsion_atom_site_label_3
_geom_torsion_atom_site_label_4
_geom_torsion
N2 Cu1 N1 C1 0.8(2)
N4 Cu1 N1 C1 -172.4(2)
N3 Cu1 N1 C1 9.4(4)
N2 Cu1 N1 C20 -175.0(2)
N4 Cu1 N1 C20 11.9(2)
N3 Cu1 N1 C20 -166.3(3)
C20 N1 C1 O2 -2.2(4)
Cu1 N1 C1 O2 -178.3(3)
C20 N1 C1 C2 176.5(2)
Cu1 N1 C1 C2 0.4(3)
N3 Cu1 N2 C2 -179.2(2)
N1 Cu1 N2 C2 -2.0(2)
N3 Cu1 N2 C6 0.0(2)
N1 Cu1 N2 C6 177.2(2)
C6 N2 C2 C3 1.3(4)
Cu1 N2 C2 C3 -179.6(2)
C6 N2 C2 C1 -176.4(3)
Cu1 N2 C2 C1 2.7(3)
O2 C1 C2 N2 176.9(3)
N1 C1 C2 N2 -2.0(4)
O2 C1 C2 C3 -0.7(5)
N1 C1 C2 C3 -179.5(3)
N2 Cu1 N3 C7 0.5(2)
N4 Cu1 N3 C7 173.7(2)
N1 Cu1 N3 C7 -8.2(4)
N2 Cu1 N3 C8 171.9(2)
N4 Cu1 N3 C8 -14.9(2)
N1 Cu1 N3 C8 163.2(3)
N2 C2 C3 C4 -1.9(5)
C1 C2 C3 C4 175.5(3)
N3 Cu1 N4 C32 118.9(2)
N1 Cu1 N4 C32 -60.4(2)
N3 Cu1 N4 C36 -68.5(2)
N1 Cu1 N4 C36 112.1(2)
C2 C3 C4 C5 0.1(5)
C3 C4 C5 C6 2.3(5)
C2 N2 C6 C5 1.1(4)
Cu1 N2 C6 C5 -178.0(2)
C2 N2 C6 C7 178.7(2)
Cu1 N2 C6 C7 -0.5(3)
C4 C5 C6 N2 -2.9(4)
C4 C5 C6 C7 180.0(3)
C8 N3 C7 O1 4.8(4)
Cu1 N3 C7 O1 177.0(2)
C8 N3 C7 C6 -173.0(2)
Cu1 N3 C7 C6 -0.8(3)
N2 C6 C7 O1 -177.2(3)
C5 C6 C7 O1 0.1(5)
N2 C6 C7 N3 0.8(3)
C5 C6 C7 N3 178.1(3)
C7 N3 C8 C13 106.5(3)
Cu1 N3 C8 C13 -64.8(3)
C7 N3 C8 C9 -75.5(4)
Cu1 N3 C8 C9 113.2(3)
C13 C8 C9 C10 -0.3(4)
N3 C8 C9 C10 -178.3(3)
C13 C8 C9 C14 -179.2(3)
N3 C8 C9 C14 2.9(4)
C8 C9 C10 C11 0.1(5)
C14 C9 C10 C11 179.0(3)
C9 C10 C11 C12 0.1(5)
C10 C11 C12 C13 0.1(5)
C11 C12 C13 C8 -0.3(4)
C11 C12 C13 C17 -176.0(3)
C9 C8 C13 C12 0.5(4)
N3 C8 C13 C12 178.5(3)
C9 C8 C13 C17 176.1(3)
N3 C8 C13 C17 -5.9(4)
C10 C9 C14 C15 -67.9(4)
C8 C9 C14 C15 111.0(3)
C10 C9 C14 C16 56.5(4)
C8 C9 C14 C16 -124.6(3)
C12 C13 C17 C19 -25.1(4)
C8 C13 C17 C19 159.3(3)
C12 C13 C17 C18 100.1(3)
C8 C13 C17 C18 -75.5(4)
C1 N1 C20 C25 -76.8(3)
Cu1 N1 C20 C25 98.8(3)
C1 N1 C20 C21 106.1(3)
Cu1 N1 C20 C21 -78.3(3)
C25 C20 C21 C22 -1.5(4)
N1 C20 C21 C22 175.5(3)
C25 C20 C21 C29 175.8(3)
N1 C20 C21 C29 -7.2(4)
C20 C21 C22 C23 1.8(4)
C29 C21 C22 C23 -175.5(3)
C21 C22 C23 C24 -0.6(5)
C22 C23 C24 C25 -0.9(5)
C23 C24 C25 C20 1.1(5)
C23 C24 C25 C26 -178.9(3)
C21 C20 C25 C24 0.1(4)
N1 C20 C25 C24 -176.9(3)
C21 C20 C25 C26 -179.9(3)
N1 C20 C25 C26 3.1(5)
C24 C25 C26 C28 -58.3(5)
C20 C25 C26 C28 121.7(4)
C24 C25 C26 C27 65.1(4)
C20 C25 C26 C27 -114.9(4)
C22 C21 C29 C30 -31.1(4)
C20 C21 C29 C30 151.7(3)
C22 C21 C29 C31 93.4(3)
C20 C21 C29 C31 -83.8(3)
C36 N4 C32 C33 -5.2(4)
Cu1 N4 C32 C33 167.5(2)
N4 C32 C33 C34 0.6(5)
C32 C33 C34 C35 3.8(5)
C32 C33 C34 C37 -173.8(3)
C33 C34 C35 C36 -3.7(5)
C37 C34 C35 C36 174.0(3)
C32 N4 C36 C35 5.3(4)
Cu1 N4 C36 C35 -167.8(2)
C34 C35 C36 N4 -1.0(5)
C33 C34 C37 C38 55.6(7)
C35 C34 C37 C38 -121.9(6)
C33 C34 C37 C39' 120.4(5)
C35 C34 C37 C39' -57.1(6)
C33 C34 C37 C40 -71.8(6)
C35 C34 C37 C40 110.7(6)
C33 C34 C37 C40' -115.8(5)
C35 C34 C37 C40' 66.7(5)
C33 C34 C37 C38' -0.1(5)
C35 C34 C37 C38' -177.6(4)
C33 C34 C37 C39 174.1(5)
C35 C34 C37 C39 -3.4(6)
